data_4000205
_journal_name_full 'Chemistry of Materials'
_journal_paper_doi 10.1021/cm020731t
_journal_year 2002
_chemical_formula_sum 'Pr3 Sb5 Ti'
_chemical_formula_weight 1079.38
_chemical_name_common 'praseodymium titanium antimonide'
_chemical_name_systematic 'praseodymium titanium antimonide'
_space_group_IT_number 193
_symmetry_cell_setting hexagonal
_symmetry_space_group_name_Hall '-P 6c 2'
_symmetry_space_group_name_H-M 'P 63/m c m'
_atom_sites_solution_hydrogens none
_atom_sites_solution_primary direct
_atom_sites_solution_secondary difmap
_cell_angle_alpha 90.00
_cell_angle_beta 90.00
_cell_angle_gamma 120.00
_cell_formula_units_Z 2
_cell_length_a 9.3835(2)
_cell_length_b 9.3835(2)
_cell_length_c 6.2156(2)
_cell_measurement_reflns_used 6390
_cell_measurement_temperature 295(2)
_cell_measurement_theta_max 32.56
_cell_measurement_theta_min 2.51
_cell_volume 473.96(2)
_diffrn_ambient_temperature 295(2)
_diffrn_measurement_device_type 'Bruker Platform/ SMART 1000 CCD'
_diffrn_measurement_method '\w scan (0.2 deg)'
_diffrn_radiation_monochromator graphite
_diffrn_radiation_source 'fine-focus sealed tube'
_diffrn_radiation_type MoK\a
_diffrn_radiation_wavelength 0.71073
_diffrn_reflns_av_R_equivalents 0.0419
_diffrn_reflns_av_sigmaI/netI 0.0159
_diffrn_reflns_limit_h_max 14
_diffrn_reflns_limit_h_min -14
_diffrn_reflns_limit_k_max 14
_diffrn_reflns_limit_k_min -14
_diffrn_reflns_limit_l_max 9
_diffrn_reflns_limit_l_min -9
_diffrn_reflns_number 6924
_diffrn_reflns_theta_max 32.56
_diffrn_reflns_theta_min 2.51
_exptl_absorpt_coefficient_mu 29.817
_exptl_absorpt_correction_T_max 0.146
_exptl_absorpt_correction_T_min 0.036
_exptl_absorpt_correction_type numerical
_exptl_absorpt_process_details 'Bruker SHELXTL 5.1 (Sheldrick, 1997)'
_exptl_crystal_colour black
_exptl_crystal_density_diffrn 7.563
_exptl_crystal_density_meas ?
_exptl_crystal_density_method .
_exptl_crystal_description prism
_exptl_crystal_F_000 908
_exptl_crystal_size_max 0.24
_exptl_crystal_size_mid 0.10
_exptl_crystal_size_min 0.08
_refine_ls_extinction_coef 0.0035(2)
_refine_ls_extinction_expression Fc^*^=kFc[1+0.001xFc^2^\l^3^/sin(2\q)]^-1/4^
_refine_ls_extinction_method SHELXL
_refine_ls_goodness_of_fit_ref 1.513
_refine_ls_hydrogen_treatment none
_refine_ls_matrix_type full
_refine_ls_number_parameters 14
_refine_ls_number_reflns 343
_refine_ls_number_restraints 0
_refine_ls_restrained_S_all 1.513
_refine_ls_R_factor_all 0.0202
_refine_ls_R_factor_gt 0.0201
_refine_ls_shift/su_max 0.008
_refine_ls_shift/su_mean 0.002
_refine_ls_structure_factor_coef Fsqd
_refine_ls_weighting_details 'calc w=1/[\s^2^(Fo^2^)+(0.0000P)^2^+4.5897P] where P=(Fo^2^+2Fc^2^)/3'
_refine_ls_weighting_scheme calc
_refine_ls_wR_factor_gt 0.0422
_refine_ls_wR_factor_ref 0.0423
_reflns_number_gt 342
_reflns_number_total 343
_reflns_threshold_expression I>2\s(I)
_cod_database_code 4000205

loop_
_symmetry_equiv_pos_as_xyz
'x, y, z'
'-y, x-y, z'
'-x+y, -x, z'
'-x, -y, z+1/2'
'y, -x+y, z+1/2'
'x-y, x, z+1/2'
'y, x, -z+1/2'
'x-y, -y, -z+1/2'
'-x, -x+y, -z+1/2'
'-y, -x, -z'
'-x+y, y, -z'
'x, x-y, -z'
'-x, -y, -z'
'y, -x+y, -z'
'x-y, x, -z'
'x, y, -z-1/2'
'-y, x-y, -z-1/2'
'-x+y, -x, -z-1/2'
'-y, -x, z-1/2'
'-x+y, y, z-1/2'
'x, x-y, z-1/2'
'y, x, z'
'x-y, -y, z'
'-x, -x+y, z'

loop_
_atom_site_label
_atom_site_type_symbol
_atom_site_fract_x
_atom_site_fract_y
_atom_site_fract_z
_atom_site_U_iso_or_equiv
_atom_site_adp_type
_atom_site_occupancy
_atom_site_symmetry_multiplicity
_atom_site_calc_flag
_atom_site_refinement_flags
_atom_site_disorder_assembly
_atom_site_disorder_group
Sb1 Sb 0.25426(6) 0.0000 0.2500 0.00929(14) Uani 1 4 d S . .
Sb2 Sb 0.3333 0.6667 0.0000 0.00959(15) Uani 1 6 d S . .
Pr Pr 0.61738(5) 0.0000 0.2500 0.00971(13) Uani 1 4 d S . .
Ti Ti 0.0000 0.0000 0.0000 0.0094(4) Uani 1 12 d S . .

loop_
_atom_site_aniso_label
_atom_site_aniso_U_11
_atom_site_aniso_U_22
_atom_site_aniso_U_33
_atom_site_aniso_U_23
_atom_site_aniso_U_13
_atom_site_aniso_U_12
Sb1 0.00921(19) 0.0101(2) 0.0089(2) 0.000 0.000 0.00506(12)
Sb2 0.00977(19) 0.00977(19) 0.0092(3) 0.000 0.000 0.00488(10)
Pr 0.00989(17) 0.0112(2) 0.0085(2) 0.000 0.000 0.00559(11)
Ti 0.0097(6) 0.0097(6) 0.0089(10) 0.000 0.000 0.0048(3)
